data_4110492
loop_
_publ_author_name
'Tetsuro Murahashi'
'Hiromitsu Nakashima'
'Tomoki Nagai'
'Yukari Mino'
'Taketoshi Okuno'
'M. Abdul Jalil'
'Hideo Kurosawa'

_publ_section_title
;
 Stereoretentive Elimination and Trans-olefination of the Dicationic
 Dipalladium Moiety [Pd2Ln]2+ Bound on 1,3,5-Trienes
;
_journal_name_full 'Journal of the American Chemical Society'
_journal_page_first 4377
_journal_page_last 4388
_journal_paper_doi 10.1021/ja0576740
_journal_volume 128
_journal_year 2006
_chemical_formula_sum 'C12 H18 B2 F8 N6 Pd2'
_chemical_formula_weight 632.72
_space_group_IT_number 14
_symmetry_cell_setting monoclinic
_symmetry_Int_Tables_number 14
_symmetry_space_group_name_Hall '-P 2yab'
_symmetry_space_group_name_H-M 'P 1 21/a 1'
_audit_creation_date 'Wed Feb  2 16:01:23 2005'
_audit_creation_method 'by teXsan'
_cell_angle_alpha 90
_cell_angle_beta 112.696(2)
_cell_angle_gamma 90
_cell_formula_units_Z 4
_cell_length_a 10.0193(6)
_cell_length_b 20.799(1)
_cell_length_c 12.0023(7)
_cell_measurement_reflns_used 17145
_cell_measurement_temperature 273.2
_cell_measurement_theta_max 27.5
_cell_measurement_theta_min 2.4
_cell_volume 2307.5(2)
_computing_cell_refinement PROCESS-AUTO
_computing_data_collection PROCESS-AUTO
_computing_data_reduction 'teXsan Ver. 1.11'
_computing_publication_material 'teXsan Ver. 1.11'
_computing_structure_refinement 'teXsan Ver. 1.10'
_computing_structure_solution 'DIRDIF94 (PATTY)'
_diffrn_detector_area_resol_mean 10.00
_diffrn_measured_fraction_theta_full 0.9998
_diffrn_measured_fraction_theta_max 0.9998
_diffrn_measurement_device_type 'Rigaku RAXIS-RAPID Imaging Plate'
_diffrn_measurement_method \w
_diffrn_radiation_type 'Mo K\a'
_diffrn_radiation_wavelength 0.7107
_diffrn_reflns_av_R_equivalents 0.048
_diffrn_reflns_limit_h_max 13
_diffrn_reflns_limit_h_min 0
_diffrn_reflns_limit_k_max 27
_diffrn_reflns_limit_k_min 0
_diffrn_reflns_limit_l_max 14
_diffrn_reflns_limit_l_min -15
_diffrn_reflns_number 20113
_diffrn_reflns_theta_full 27.48
_diffrn_reflns_theta_max 27.48
_exptl_absorpt_coefficient_mu 1.633
_exptl_absorpt_correction_T_max 0.849
_exptl_absorpt_correction_T_min 0.623
_exptl_absorpt_correction_type multi-scan
_exptl_absorpt_process_details '(Higashi, 1995)'
_exptl_crystal_colour orange
_exptl_crystal_density_diffrn 1.821
_exptl_crystal_description platelet
_exptl_crystal_size_max 0.100
_exptl_crystal_size_mid 0.100
_exptl_crystal_size_min 0.100
_refine_diff_density_max 0.53
_refine_diff_density_min -0.54
_refine_ls_extinction_method none
_refine_ls_goodness_of_fit_ref 2.427
_refine_ls_hydrogen_treatment noref
_refine_ls_number_parameters 300
_refine_ls_number_reflns 2950
_refine_ls_R_factor_gt 0.0406
_refine_ls_shift/su_max 0.0612
_refine_ls_structure_factor_coef F
_refine_ls_weighting_scheme unit
_refine_ls_wR_factor_ref 0.0501
_reflns_number_gt 2950
_reflns_number_total 5291
_reflns_threshold_expression F^2^>3.0\s(F^2^)
_cod_data_source_file ja0576740si20051110_101231.cif
_cod_data_source_block jalil
_cod_original_cell_volume 2307.5(3)
_cod_original_formula_sum 'C12 H18 B2 F8 N6 Pd2 '
_cod_database_code 4110492

loop_
_symmetry_equiv_pos_as_xyz
x,y,z
1/2-x,1/2+y,-z
-x,-y,-z
1/2+x,1/2-y,z

loop_
_atom_site_label
_atom_site_type_symbol
_atom_site_fract_x
_atom_site_fract_y
_atom_site_fract_z
_atom_site_U_iso_or_equiv
_atom_site_adp_type
_atom_site_occupancy
_atom_site_calc_flag
Pd(1) Pd 0.16430(8) 0.10776(3) 0.28026(6) 0.0461(2) Uani 1.00 d
Pd(2) Pd 0.20349(8) 0.04159(4) 0.12304(6) 0.0488(2) Uani 1.00 d
F(1) F 0.282(1) 0.4369(5) 0.4261(8) 0.185(5) Uani 1.00 d
F(2) F 0.280(1) 0.3417(6) 0.3781(10) 0.206(6) Uani 1.00 d
F(3) F 0.0929(9) 0.3795(7) 0.3863(8) 0.181(5) Uani 1.00 d
F(4) F 0.2836(9) 0.3617(5) 0.5552(6) 0.137(3) Uani 1.00 d
F(5) F 0.407(1) 0.1918(4) 0.7428(8) 0.181(5) Uani 1.00 d
F(6) F 0.532(1) 0.1930(5) 0.9367(9) 0.186(5) Uani 1.00 d
F(7) F 0.315(1) 0.1771(6) 0.872(1) 0.205(6) Uani 1.00 d
F(8) F 0.441(1) 0.1005(4) 0.8452(7) 0.123(3) Uani 1.00 d
N(1) N 0.1361(9) 0.1673(4) 0.4176(7) 0.062(3) Uani 1.00 d
N(2) N 0.2573(9) -0.0120(4) -0.0068(7) 0.066(3) Uani 1.00 d
N(3) N 0.2674(9) 0.1752(4) 0.2291(7) 0.058(2) Uani 1.00 d
N(4) N 0.0565(8) 0.0322(4) 0.3072(6) 0.053(2) Uani 1.00 d
N(5) N 0.0498(8) 0.0933(4) 0.0000(7) 0.057(2) Uani 1.00 d
N(6) N 0.3526(8) -0.0051(4) 0.2587(7) 0.053(2) Uani 1.00 d
C(1) C 0.107(1) 0.2002(4) 0.4801(9) 0.059(3) Uani 1.00 d
C(2) C 0.068(1) 0.2421(5) 0.558(1) 0.078(4) Uani 1.00 d
C(3) C 0.311(1) -0.0367(5) -0.0609(8) 0.061(3) Uani 1.00 d
C(4) C 0.382(1) -0.0676(7) -0.131(1) 0.091(5) Uani 1.00 d
C(5) C 0.320(1) 0.2128(5) 0.1927(9) 0.065(3) Uani 1.00 d
C(6) C 0.387(2) 0.2620(7) 0.142(1) 0.115(6) Uani 1.00 d
C(7) C -0.009(1) -0.0082(5) 0.3206(9) 0.057(3) Uani 1.00 d
C(8) C -0.095(1) -0.0616(5) 0.336(1) 0.081(4) Uani 1.00 d
C(9) C -0.037(1) 0.1209(5) -0.0732(9) 0.065(3) Uani 1.00 d
C(10) C -0.152(2) 0.1575(6) -0.166(1) 0.104(5) Uani 1.00 d
C(11) C 0.4405(10) -0.0331(4) 0.3293(8) 0.053(3) Uani 1.00 d
C(12) C 0.556(1) -0.0680(5) 0.4211(9) 0.070(3) Uani 1.00 d
B(1) B 0.232(1) 0.3810(6) 0.441(1) 0.068(4) Uani 1.00 d
B(2) B 0.434(2) 0.1649(7) 0.847(1) 0.087(5) Uani 1.00 d
H(1) H 0.1254 0.2339 0.6408 0.0915 Uiso 1.00 calc
H(2) H 0.0794 0.2863 0.5411 0.0915 Uiso 1.00 calc
H(3) H -0.0324 0.2360 0.5462 0.0915 Uiso 1.00 calc
H(4) H 0.3749 -0.1133 -0.1286 0.1039 Uiso 1.00 calc
H(5) H 0.3401 -0.0542 -0.2140 0.1039 Uiso 1.00 calc
H(6) H 0.4834 -0.0566 -0.1008 0.1039 Uiso 1.00 calc
H(7) H 0.4852 0.2703 0.1938 0.1313 Uiso 1.00 calc
H(8) H 0.3847 0.2495 0.0643 0.1313 Uiso 1.00 calc
H(9) H 0.3349 0.3025 0.1308 0.1313 Uiso 1.00 calc
H(10) H -0.1341 -0.0510 0.3956 0.0938 Uiso 1.00 calc
H(11) H -0.1736 -0.0711 0.2622 0.0938 Uiso 1.00 calc
H(12) H -0.0366 -0.0992 0.3630 0.0938 Uiso 1.00 calc
H(13) H -0.1477 0.2023 -0.1443 0.1155 Uiso 1.00 calc
H(14) H -0.1453 0.1543 -0.2425 0.1155 Uiso 1.00 calc
H(15) H -0.2464 0.1419 -0.1741 0.1155 Uiso 1.00 calc
H(16) H 0.5276 -0.1112 0.4275 0.0831 Uiso 1.00 calc
H(17) H 0.6409 -0.0690 0.4029 0.0831 Uiso 1.00 calc
H(18) H 0.5814 -0.0478 0.4989 0.0831 Uiso 1.00 calc

loop_
_atom_site_aniso_label
_atom_site_aniso_U_11
_atom_site_aniso_U_22
_atom_site_aniso_U_33
_atom_site_aniso_U_12
_atom_site_aniso_U_13
_atom_site_aniso_U_23
Pd(1) 0.0481(4) 0.0449(4) 0.0472(4) 0.0037(3) 0.0204(3) 0.0037(3)
Pd(2) 0.0520(4) 0.0513(4) 0.0440(3) 0.0033(3) 0.0193(3) 0.0018(3)
F(1) 0.27(1) 0.131(8) 0.102(7) -0.095(8) 0.018(8) 0.022(6)
F(2) 0.26(1) 0.22(1) 0.149(9) 0.14(1) 0.087(9) 0.037(9)
F(3) 0.076(5) 0.35(2) 0.112(7) -0.001(8) 0.024(5) 0.062(9)
F(4) 0.137(7) 0.188(9) 0.065(4) -0.053(6) 0.016(5) 0.043(5)
F(5) 0.33(2) 0.114(7) 0.082(6) 0.037(9) 0.067(8) 0.010(5)
F(6) 0.19(1) 0.169(10) 0.128(8) -0.066(8) -0.019(7) 0.001(7)
F(7) 0.20(1) 0.157(10) 0.30(2) 0.004(9) 0.15(1) -0.06(1)
F(8) 0.173(8) 0.087(5) 0.094(5) 0.036(5) 0.034(5) 0.000(4)
N(1) 0.075(6) 0.052(5) 0.064(5) 0.001(4) 0.032(5) 0.001(4)
N(2) 0.072(6) 0.073(6) 0.049(5) 0.001(5) 0.019(4) -0.006(4)
N(3) 0.065(5) 0.045(4) 0.069(5) -0.003(4) 0.032(4) 0.000(4)
N(4) 0.062(5) 0.049(4) 0.052(4) 0.005(4) 0.027(4) 0.006(4)
N(5) 0.062(5) 0.059(5) 0.047(4) 0.003(4) 0.017(4) 0.003(4)
N(6) 0.054(5) 0.054(5) 0.053(4) 0.008(4) 0.021(4) 0.000(4)
C(1) 0.068(6) 0.049(5) 0.064(6) -0.003(5) 0.032(5) 0.002(5)
C(2) 0.103(9) 0.063(7) 0.082(8) -0.005(7) 0.052(7) -0.015(6)
C(3) 0.077(7) 0.062(6) 0.043(5) -0.004(5) 0.022(5) -0.005(5)
C(4) 0.103(10) 0.11(1) 0.068(7) 0.015(8) 0.046(7) -0.013(7)
C(5) 0.070(7) 0.064(6) 0.058(6) -0.011(5) 0.022(5) -0.012(5)
C(6) 0.15(1) 0.11(1) 0.11(1) -0.08(1) 0.07(1) -0.021(9)
C(7) 0.060(6) 0.056(6) 0.061(6) 0.008(5) 0.031(5) 0.006(5)
C(8) 0.075(8) 0.067(7) 0.108(10) -0.013(6) 0.044(7) 0.015(7)
C(9) 0.080(7) 0.054(6) 0.051(6) 0.004(5) 0.013(5) -0.005(5)
C(10) 0.13(1) 0.076(8) 0.061(7) 0.029(8) -0.006(7) 0.003(6)
C(11) 0.057(6) 0.053(5) 0.052(5) 0.001(5) 0.025(4) -0.005(4)
C(12) 0.068(7) 0.080(7) 0.057(6) 0.027(6) 0.017(5) 0.011(6)
B(1) 0.066(8) 0.076(9) 0.066(7) -0.005(7) 0.031(6) 0.011(7)
B(2) 0.10(1) 0.083(10) 0.064(8) 0.030(9) 0.020(8) -0.007(7)

loop_
_atom_type_symbol
_atom_type_description
_atom_type_scat_dispersion_real
_atom_type_scat_dispersion_imag
_atom_type_scat_source
C C 0.003 0.002
;International Tables for Crystallography
(1992, Vol. C, Tables 4.2.6.8 and 6.1.1.1)
;
H H 0.000 0.000
;International Tables for Crystallography
(1992, Vol. C, Table 6.1.1.2)
;
Pd Pd -0.999 1.007
;International Tables for Crystallography
(1992, Vol. C, Tables 4.2.6.8 and 6.1.1.1)
;
B B 0.001 0.001
;International Tables for Crystallography
(1992, Vol. C, Tables 4.2.6.8 and 6.1.1.1)
;
F F 0.017 0.010
;International Tables for Crystallography
(1992, Vol. C, Tables 4.2.6.8 and 6.1.1.1)
;
N N 0.006 0.003
;International Tables for Crystallography
(1992, Vol. C, Tables 4.2.6.8 and 6.1.1.1)
;

loop_
_geom_angle_atom_site_label_1
_geom_angle_atom_site_label_2
_geom_angle_atom_site_label_3
_geom_angle
_geom_angle_publ_flag
Pd(2) Pd(1) N(1) 178.1(2) yes
Pd(2) Pd(1) N(3) 84.4(2) yes
Pd(2) Pd(1) N(4) 86.6(2) yes
N(1) Pd(1) N(3) 93.9(3) yes
N(1) Pd(1) N(4) 95.1(3) yes
N(3) Pd(1) N(4) 170.7(3) yes
Pd(1) Pd(2) N(2) 174.7(2) yes
Pd(1) Pd(2) N(5) 87.7(2) yes
Pd(1) Pd(2) N(6) 86.4(2) yes
N(2) Pd(2) N(5) 94.7(3) yes
N(2) Pd(2) N(6) 91.2(3) yes
N(5) Pd(2) N(6) 174.1(3) yes
Pd(1) N(1) C(1) 172.6(9) yes
Pd(2) N(2) C(3) 166.9(9) yes
Pd(1) N(3) C(5) 175.6(9) yes
Pd(1) N(4) C(7) 176.7(8) yes
Pd(2) N(5) C(9) 177.2(8) yes
Pd(2) N(6) C(11) 175.0(8) yes
N(1) C(1) C(2) 178(1) yes
N(2) C(3) C(4) 178(1) yes
N(3) C(5) C(6) 178(1) yes
N(4) C(7) C(8) 178(1) yes
N(5) C(9) C(10) 178(1) yes
N(6) C(11) C(12) 178(1) yes
F(1) B(1) F(2) 103(1) yes
F(1) B(1) F(3) 110(1) yes
F(1) B(1) F(4) 112(1) yes
F(2) B(1) F(3) 105(1) yes
F(2) B(1) F(4) 108(1) yes
F(3) B(1) F(4) 115(1) yes
F(5) B(2) F(6) 114(1) yes
F(5) B(2) F(7) 104(1) yes
F(5) B(2) F(8) 113(1) yes
F(6) B(2) F(7) 100(1) yes
F(6) B(2) F(8) 115(1) yes
F(7) B(2) F(8) 104(1) yes

loop_
_geom_bond_atom_site_label_1
_geom_bond_atom_site_label_2
_geom_bond_distance
_geom_bond_publ_flag
Pd(1) Pd(2) 2.486(1) yes
Pd(1) N(1) 2.165(9) yes
Pd(1) N(3) 1.976(8) yes
Pd(1) N(4) 2.001(8) yes
Pd(2) N(2) 2.147(9) yes
Pd(2) N(5) 1.988(8) yes
Pd(2) N(6) 1.987(8) yes
F(1) B(1) 1.31(1) yes
F(2) B(1) 1.32(2) yes
F(3) B(1) 1.29(1) yes
F(4) B(1) 1.33(1) yes
F(5) B(2) 1.30(2) yes
F(6) B(2) 1.29(2) yes
F(7) B(2) 1.35(2) yes
F(8) B(2) 1.34(2) yes
N(1) C(1) 1.13(1) yes
N(2) C(3) 1.12(1) yes
N(3) C(5) 1.12(1) yes
N(4) C(7) 1.12(1) yes
N(5) C(9) 1.13(1) yes
N(6) C(11) 1.12(1) yes
C(1) C(2) 1.44(1) yes
C(3) C(4) 1.44(1) yes
C(5) C(6) 1.48(2) yes
C(7) C(8) 1.46(1) yes
C(9) C(10) 1.47(1) yes
C(11) C(12) 1.45(1) yes

loop_
_geom_contact_atom_site_label_1
_geom_contact_atom_site_label_2
_geom_contact_distance
_geom_contact_site_symmetry_2
F(1) C(7) 3.20(1) 4_555
F(1) C(7) 3.22(1) 2_556
F(1) C(8) 3.24(2) 4_555
F(1) C(4) 3.28(2) 2_555
F(1) C(8) 3.33(2) 2_556
F(1) C(12) 3.52(2) 4_455
F(1) N(4) 3.58(1) 2_556
F(2) C(1) 3.15(2) 4_555
F(2) C(2) 3.35(2) 4_555
F(2) C(4) 3.36(2) 2_555
F(2) N(1) 3.42(2) 4_555
F(3) N(3) 3.28(1) 4_455
F(3) C(4) 3.36(1) 2_555
F(3) C(12) 3.38(2) 2_556
F(3) C(5) 3.41(2) 4_455
F(3) N(6) 3.48(1) 4_455
F(3) C(11) 3.49(2) 4_455
F(3) C(2) 3.59(2) .
F(4) C(10) 3.18(1) 4_556
F(4) C(8) 3.29(1) 2_556
F(4) C(2) 3.30(1) .
F(4) C(7) 3.47(1) 2_556
F(4) C(2) 3.56(2) 4_555
F(5) C(12) 3.35(1) 3_656
F(5) C(1) 3.42(2) .
F(5) C(2) 3.43(2) .
F(5) C(10) 3.44(2) 4_556
F(5) C(2) 3.49(2) 4_555
F(6) C(4) 3.38(2) 3_656
F(6) C(6) 3.58(2) 4_556
F(6) C(10) 3.58(2) 4_556
F(7) C(10) 3.50(2) 4_556
F(7) C(6) 3.52(2) 1_556
F(7) C(8) 3.55(2) 3_556
F(8) C(3) 3.11(1) 3_656
F(8) C(11) 3.11(1) 3_656
F(8) C(4) 3.27(1) 3_656
F(8) C(12) 3.28(1) 3_656
F(8) C(8) 3.41(2) 3_556
F(8) N(6) 3.43(1) 3_656
F(8) N(2) 3.43(1) 3_656
F(8) C(3) 3.50(1) 1_556
F(8) C(4) 3.58(2) 1_556
N(1) C(12) 3.59(1) 3_656
N(2) N(5) 3.54(1) 3_555
N(2) C(9) 3.54(1) 3_555
C(3) C(7) 3.53(1) 3_555

loop_
_geom_torsion_atom_site_label_1
_geom_torsion_atom_site_label_2
_geom_torsion_atom_site_label_3
_geom_torsion_atom_site_label_4
_geom_torsion
_geom_torsion_publ_flag
Pd(1) Pd(2) N(2) C(3) 14(6) yes
Pd(1) Pd(2) N(5) C(9) -168(18) yes
Pd(1) Pd(2) N(6) C(11) -163(9) yes
Pd(1) N(1) C(1) C(2) 3(63) yes
Pd(1) N(3) C(5) C(6) 9(60) yes
Pd(1) N(4) C(7) C(8) 110(50) yes
Pd(2) Pd(1) N(1) C(1) 116(7) yes
Pd(2) Pd(1) N(3) C(5) 49(11) yes
Pd(2) Pd(1) N(4) C(7) -117(14) yes
Pd(2) N(2) C(3) C(4) -51(62) yes
Pd(2) N(5) C(9) C(10) 163(37) yes
Pd(2) N(6) C(11) C(12) 91(42) yes
N(1) Pd(1) Pd(2) N(2) 19(7) yes
N(1) Pd(1) Pd(2) N(5) -97(6) yes
N(1) Pd(1) Pd(2) N(6) 83(6) yes
N(1) Pd(1) N(3) C(5) -131(11) yes
N(1) Pd(1) N(4) C(7) 63(14) yes
N(2) Pd(2) Pd(1) N(3) 42(2) yes
N(2) Pd(2) Pd(1) N(4) -139(2) yes
N(2) Pd(2) N(5) C(9) 16(18) yes
N(2) Pd(2) N(6) C(11) 11(9) yes
N(3) Pd(1) Pd(2) N(5) -74.2(3) yes
N(3) Pd(1) Pd(2) N(6) 106.2(3) yes
N(3) Pd(1) N(1) C(1) 93(6) yes
N(3) Pd(1) N(4) C(7) -102(14) yes
N(4) Pd(1) Pd(2) N(5) 103.4(3) yes
N(4) Pd(1) Pd(2) N(6) -76.2(3) yes
N(4) Pd(1) N(1) C(1) -83(6) yes
N(4) Pd(1) N(3) C(5) 34(12) yes
N(5) Pd(2) N(2) C(3) 130(3) yes
N(5) Pd(2) N(6) C(11) -167(8) yes
N(6) Pd(2) N(2) C(3) -49(3) yes
N(6) Pd(2) N(5) C(9) -164(16) yes
N(6) Pd(2) N(5) C(9) -164(16) yes
